data_7235243
loop_
_publ_author_name
'Go\/ldyn, Mateusz'
'Larowska, Daria'
'Nowak, Weronika'
'Bartoszak-Adamska, El\.zbieta'

_publ_section_title
;
 Synthon hierarchy in theobromine cocrystals with hydroxybenzoic acids as
 coformers
;
_journal_name_full CrystEngComm
_journal_paper_doi 10.1039/C9CE01195A
_journal_year 2019
_chemical_formula_moiety 'C7 H6 O4, C7 H8 N4 O2'
_chemical_formula_sum 'C14 H14 N4 O6'
_chemical_formula_weight 334.29
_chemical_name_systematic 'theobromine-3,5-dihydroxybenzoic acid'
_space_group_crystal_system monoclinic
_space_group_IT_number 14
_space_group_name_Hall '-P 2ybc'
_space_group_name_H-M_alt 'P 1 21/c 1'
_atom_sites_solution_hydrogens difmap
_atom_sites_solution_primary dual
_audit_creation_date 2019-07-03
_audit_creation_method
;
Olex2 1.2
(compiled 2018.05.29 svn.r3508 for OlexSys, GUI svn.r5506)
;
_audit_update_record
;
2019-07-03 deposited with the CCDC.	2019-11-21 downloaded from the CCDC.
;
_cell_angle_alpha 90
_cell_angle_beta 92.3554(17)
_cell_angle_gamma 90
_cell_formula_units_Z 8
_cell_length_a 14.4617(3)
_cell_length_b 12.7978(3)
_cell_length_c 15.7666(3)
_cell_measurement_reflns_used 6232
_cell_measurement_temperature 130.8(6)
_cell_measurement_theta_max 75.2160
_cell_measurement_theta_min 4.4450
_cell_volume 2915.58(11)
_computing_cell_refinement 'CrysAlisPro 1.171.39.46 (Rigaku OD, 2018)'
_computing_data_collection 'CrysAlisPro 1.171.39.46 (Rigaku OD, 2018)'
_computing_data_reduction 'CrysAlisPro 1.171.39.46 (Rigaku OD, 2018)'
_computing_molecular_graphics 'Olex2 (Dolomanov et al., 2009)'
_computing_publication_material 'Olex2 (Dolomanov et al., 2009)'
_computing_structure_refinement 'ShelXL (Sheldrick, 2015)'
_computing_structure_solution 'ShelXT (Sheldrick, 2015)'
_diffrn_ambient_environment N~2~
_diffrn_ambient_temperature 130.8(6)
_diffrn_detector 'CCD plate'
_diffrn_detector_area_resol_mean 10.5357
_diffrn_detector_type Atlas
_diffrn_measured_fraction_theta_full 1.000
_diffrn_measured_fraction_theta_max 0.994
_diffrn_measurement_details
;
List of Runs (angles in degrees, time in seconds):

  # Type    Start    End  Width  t~exp~   \w     \q     \k     \f   Frames
#--------------------------------------------------------------------------
  1  \w    -69.00 -15.00   1.00    5.00    --  -41.24  57.00 150.00   54
  2  \w   -119.00  -1.00   1.00    5.00    --  -41.24 -19.00 -60.00  118
  3  \w     20.00  76.00   1.00    5.00    --   41.24-125.00-150.00   56
  4  \w     64.00  95.00   1.00   20.00    --  112.00  15.00  60.00   31
  5  \w     36.00  68.00   1.00   20.00    --  112.00 -30.00-120.00   32
  6  \w     43.00  69.00   1.00   20.00    --  112.00 -30.00  30.00   26
  7  \w     36.00  69.00   1.00   20.00    --  112.00 -30.00-150.00   33
  8  \w     40.00  67.00   1.00   20.00    --  112.00 -45.00 120.00   27
  9  \w     39.00  65.00   1.00   20.00    --  112.00 -45.00 -60.00   26
 10  \w     48.00  73.00   1.00   20.00    --  112.00 -45.00 150.00   25
 11  \w     45.00 106.00   1.00   20.00    --  112.00-111.00 -30.00   61
 12  \w     47.00  73.00   1.00   20.00    --  112.00 -61.00  90.00   26
 13  \w     86.00 131.00   1.00   20.00    --  112.00 -61.00  90.00   45
 14  \w     68.00  97.00   1.00   20.00    --  112.00  15.00 -60.00   29
 15  \w     39.00  65.00   1.00   20.00    --  112.00 -45.00  30.00   26
 16  \w     36.00  62.00   1.00   20.00    --  112.00 -30.00 -90.00   26
 17  \w    128.00 154.00   1.00   20.00    --  112.00  15.00 -60.00   26
 18  \w     36.00 109.00   1.00   20.00    --  112.00 -77.00   0.00   73
 19  \w    113.00 138.00   1.00   20.00    --  112.00 -77.00   0.00   25
 20  \w    112.00 157.00   1.00   20.00    --  112.00  15.00  60.00   45
 21  \w     93.00 145.00   1.00   20.00    --  112.00  30.00-150.00   52
 22  \w     38.00  67.00   1.00   20.00    --  112.00 -30.00 -30.00   29
 23  \w    106.00 132.00   1.00   20.00    --  112.00  45.00 120.00   26
 24  \w     53.00  78.00   1.00   20.00    --  112.00-111.00-120.00   25
 25  \w     46.00  71.00   1.00   20.00    --  112.00-111.00  90.00   25
 26  \w     39.00  72.00   1.00   20.00    --  112.00 -45.00-180.00   33
;
_diffrn_measurement_device 'four-circle diffractometer'
_diffrn_measurement_device_type 'SuperNova, Single source at offset/far, Atlas'
_diffrn_measurement_method '\w scans'
_diffrn_orient_matrix_type 'CrysAlisPro convention (1999,Acta A55,543-557)'
_diffrn_orient_matrix_UB_11 0.0789307000
_diffrn_orient_matrix_UB_12 0.0721211000
_diffrn_orient_matrix_UB_13 0.0327199000
_diffrn_orient_matrix_UB_21 -0.0609086000
_diffrn_orient_matrix_UB_22 0.0386862000
_diffrn_orient_matrix_UB_23 0.0715493000
_diffrn_orient_matrix_UB_31 0.0377641000
_diffrn_orient_matrix_UB_32 -0.0882954000
_diffrn_orient_matrix_UB_33 0.0580644000
_diffrn_radiation_monochromator mirror
_diffrn_radiation_probe x-ray
_diffrn_radiation_type CuK\a
_diffrn_radiation_wavelength 1.54184
_diffrn_reflns_av_R_equivalents 0.0234
_diffrn_reflns_av_unetI/netI 0.0241
_diffrn_reflns_Laue_measured_fraction_full 1.000
_diffrn_reflns_Laue_measured_fraction_max 0.994
_diffrn_reflns_limit_h_max 18
_diffrn_reflns_limit_h_min -17
_diffrn_reflns_limit_k_max 14
_diffrn_reflns_limit_k_min -16
_diffrn_reflns_limit_l_max 19
_diffrn_reflns_limit_l_min -18
_diffrn_reflns_number 16119
_diffrn_reflns_point_group_measured_fraction_full 1.000
_diffrn_reflns_point_group_measured_fraction_max 0.994
_diffrn_reflns_theta_full 67.684
_diffrn_reflns_theta_max 76.087
_diffrn_reflns_theta_min 3.058
_diffrn_source 'micro-focus sealed X-ray tube'
_diffrn_source_type 'SuperNova (Cu) X-ray Source'
_exptl_absorpt_coefficient_mu 1.038
_exptl_absorpt_correction_T_max 1.00000
_exptl_absorpt_correction_T_min 0.85748
_exptl_absorpt_correction_type multi-scan
_exptl_absorpt_process_details
;
CrysAlisPro 1.171.39.46 (Rigaku Oxford Diffraction, 2018)
Empirical absorption correction using spherical harmonics,
 implemented in SCALE3 ABSPACK scaling algorithm.
;
_exptl_crystal_colour 'clear light colourless'
_exptl_crystal_colour_lustre clear
_exptl_crystal_colour_modifier light
_exptl_crystal_colour_primary colourless
_exptl_crystal_density_diffrn 1.523
_exptl_crystal_description irregular
_exptl_crystal_F_000 1392
_exptl_crystal_preparation
'theobromine and 3,5-dihydroxybenzoic acid in stoichometri ratio was dissolved in water and next this mixture was heated and mixed for 30 minutes.'
_exptl_crystal_recrystallization_method 'cocrystallization by slow evaporation from water solution'
_exptl_crystal_size_max 0.14
_exptl_crystal_size_mid 0.12
_exptl_crystal_size_min 0.12
_refine_diff_density_max 0.318
_refine_diff_density_min -0.289
_refine_diff_density_rms 0.053
_refine_ls_extinction_method none
_refine_ls_goodness_of_fit_ref 1.075
_refine_ls_hydrogen_treatment refall
_refine_ls_matrix_type full
_refine_ls_number_parameters 545
_refine_ls_number_reflns 6048
_refine_ls_number_restraints 0
_refine_ls_restrained_S_all 1.075
_refine_ls_R_factor_all 0.0529
_refine_ls_R_factor_gt 0.0470
_refine_ls_shift/su_max 0.001
_refine_ls_shift/su_mean 0.000
_refine_ls_structure_factor_coef Fsqd
_refine_ls_weighting_details 'w=1/[\s^2^(Fo^2^)+(0.0732P)^2^+0.9562P] where P=(Fo^2^+2Fc^2^)/3'
_refine_ls_weighting_scheme calc
_refine_ls_wR_factor_gt 0.1302
_refine_ls_wR_factor_ref 0.1354
_reflns_Friedel_coverage 0.000
_reflns_number_gt 5330
_reflns_number_total 6048
_reflns_threshold_expression 'I > 2\s(I)'
_cod_data_source_file c9ce01195a2.cif
_cod_data_source_block tb-k35dhb-1-1-odp
_cod_original_cell_volume 2915.58(10)
_cod_original_sg_symbol_H-M 'P 21/c'
_cod_database_code 7235243
_shelx_shelxl_version_number 2016/6
_chemical_oxdiff_formula 'C28 H28 N8 O12'
_chemical_oxdiff_usercomment '130 K, 0.12 x 0.12 x 0.14 [mm]'
_shelx_space_group_comment
;
The symmetry employed for this shelxl refinement is uniquely defined
by the following loop, which should always be used as a source of
symmetry information in preference to the above space-group names.
They are only intended as comments.
;
_shelx_estimated_absorpt_t_max 0.886
_shelx_estimated_absorpt_t_min 0.868
_reflns_odcompleteness_completeness 99.92
_reflns_odcompleteness_iscentric 1
_reflns_odcompleteness_theta 74.33
_olex2_refinement_description
;
;
_olex2_date_sample_data_collection 2019-01-26
_olex2_exptl_crystal_mounting_method 'crystal was mounted on loop by glue'
_olex2_submission_original_sample_id TBR-35DHBA
_olex2_submission_special_instructions 'No special instructions were received'
_oxdiff_exptl_absorpt_empirical_details
;
Empirical correction (ABSPACK) includes:
- Absorption correction using spherical harmonics
- Frame scaling
;
_oxdiff_exptl_absorpt_empirical_full_max 1.453
_oxdiff_exptl_absorpt_empirical_full_min 0.798

loop_
_space_group_symop_operation_xyz
'x, y, z'
'-x, y+1/2, -z+1/2'
'-x, -y, -z'
'x, -y-1/2, z-1/2'

loop_
_atom_site_label
_atom_site_type_symbol
_atom_site_fract_x
_atom_site_fract_y
_atom_site_fract_z
_atom_site_U_iso_or_equiv
_atom_site_adp_type
_atom_site_occupancy
_atom_site_site_symmetry_order
_atom_site_calc_flag
O2A O 0.67750(8) 0.40482(10) 0.65170(7) 0.0324(3) Uani 1 1 d
H2A H 0.739(2) 0.410(2) 0.6401(17) 0.054(7) Uiso 1 1 d
O1A O 0.73528(9) 0.39940(11) 0.78526(8) 0.0376(3) Uani 1 1 d
O3A O 0.44869(9) 0.40082(11) 0.96030(7) 0.0368(3) Uani 1 1 d
H3A H 0.503(3) 0.397(2) 0.996(2) 0.079(10) Uiso 1 1 d
O4A O 0.33167(8) 0.40714(10) 0.67689(8) 0.0332(3) Uani 1 1 d
H4A H 0.3476(17) 0.3955(18) 0.6294(17) 0.043(6) Uiso 1 1 d
C1A C 0.57121(11) 0.40088(12) 0.76185(10) 0.0277(3) Uani 1 1 d
C2A C 0.55646(11) 0.40132(13) 0.84844(10) 0.0296(3) Uani 1 1 d
H2AA H 0.6104(16) 0.4010(17) 0.8884(15) 0.039(6) Uiso 1 1 d
C3A C 0.46664(12) 0.40298(13) 0.87573(10) 0.0303(3) Uani 1 1 d
C4A C 0.39158(11) 0.40595(13) 0.81751(10) 0.0291(3) Uani 1 1 d
H4AA H 0.3255(16) 0.4077(17) 0.8369(14) 0.038(6) Uiso 1 1 d
C5A C 0.40786(11) 0.40537(12) 0.73090(10) 0.0276(3) Uani 1 1 d
C6A C 0.49766(11) 0.40265(12) 0.70226(9) 0.0273(3) Uani 1 1 d
H6A H 0.5125(15) 0.4015(15) 0.6449(14) 0.030(5) Uiso 1 1 d
C7A C 0.66902(11) 0.40071(13) 0.73457(10) 0.0289(3) Uani 1 1 d
O2B O 0.65868(9) 0.34272(10) 0.19928(7) 0.0334(3) Uani 1 1 d
H2B H 0.593(2) 0.345(2) 0.212(2) 0.074(9) Uiso 1 1 d
O1B O 0.60251(9) 0.34873(11) 0.06495(8) 0.0366(3) Uani 1 1 d
O3B O 0.89095(10) 0.39531(13) -0.10430(8) 0.0456(3) Uani 1 1 d
H3B H 0.837(3) 0.392(3) -0.140(2) 0.090(11) Uiso 1 1 d
O4B O 1.00476(9) 0.36268(12) 0.17820(8) 0.0413(3) Uani 1 1 d
H4B H 0.9866(19) 0.3538(19) 0.2267(18) 0.052(7) Uiso 1 1 d
C1B C 0.76584(12) 0.36024(13) 0.09109(10) 0.0299(3) Uani 1 1 d
C2B C 0.78165(12) 0.37365(15) 0.00503(10) 0.0334(4) Uani 1 1 d
H2BA H 0.7285(16) 0.3753(17) -0.0376(15) 0.039(6) Uiso 1 1 d
C3B C 0.87163(13) 0.38373(15) -0.02061(10) 0.0348(4) Uani 1 1 d
C4B C 0.94596(12) 0.38102(14) 0.03806(11) 0.0333(4) Uani 1 1 d
H4BA H 1.0110(16) 0.3897(16) 0.0189(14) 0.036(5) Uiso 1 1 d
C5B C 0.92933(12) 0.36675(14) 0.12390(10) 0.0325(3) Uani 1 1 d
C6B C 0.83903(12) 0.35648(14) 0.15091(10) 0.0317(3) Uani 1 1 d
H6B H 0.8258(15) 0.3462(16) 0.2107(14) 0.035(5) Uiso 1 1 d
C7B C 0.66850(12) 0.34999(13) 0.11678(10) 0.0305(3) Uani 1 1 d
O5A O 0.17411(8) 0.33693(11) 0.31540(7) 0.0349(3) Uani 1 1 d
O6A O 0.40341(9) 0.36735(11) 0.52082(7) 0.0368(3) Uani 1 1 d
N1A N 0.29245(10) 0.35011(12) 0.41555(8) 0.0298(3) Uani 1 1 d
H1A H 0.2514(16) 0.3504(17) 0.4540(14) 0.034(5) Uiso 1 1 d
N2A N 0.44978(10) 0.35625(11) 0.38536(8) 0.0286(3) Uani 1 1 d
N3A N 0.33076(10) 0.34418(11) 0.18653(8) 0.0298(3) Uani 1 1 d
N4A N 0.47826(10) 0.34685(11) 0.23420(8) 0.0289(3) Uani 1 1 d
C8A C 0.25799(11) 0.34471(13) 0.33216(10) 0.0287(3) Uani 1 1 d
C9A C 0.38335(12) 0.35870(13) 0.44464(10) 0.0297(3) Uani 1 1 d
C10A C 0.42248(11) 0.35055(12) 0.30071(10) 0.0269(3) Uani 1 1 d
C11A C 0.33079(11) 0.34813(13) 0.27392(10) 0.0282(3) Uani 1 1 d
C12A C 0.41949(12) 0.34306(13) 0.16631(10) 0.0310(3) Uani 1 1 d
H12A H 0.4407(15) 0.3357(16) 0.1077(14) 0.034(5) Uiso 1 1 d
C13A C 0.54744(12) 0.36244(15) 0.41380(11) 0.0329(4) Uani 1 1 d
C14A C 0.25016(13) 0.34356(17) 0.12756(11) 0.0372(4) Uani 1 1 d
O5B O 1.15864(8) 0.36044(10) 0.53734(7) 0.0339(3) Uani 1 1 d
O6B O 0.92707(9) 0.34912(12) 0.33321(8) 0.0410(3) Uani 1 1 d
N1B N 1.03903(10) 0.35154(12) 0.43805(8) 0.0308(3) Uani 1 1 d
H1B H 1.0826(19) 0.3442(19) 0.4006(17) 0.050(7) Uiso 1 1 d
N2B N 0.88309(10) 0.37791(12) 0.46793(9) 0.0321(3) Uani 1 1 d
N3B N 1.00539(10) 0.40175(12) 0.66447(9) 0.0320(3) Uani 1 1 d
N4B N 0.85794(10) 0.41310(12) 0.61703(9) 0.0341(3) Uani 1 1 d
C8B C 1.07462(12) 0.36433(13) 0.52057(10) 0.0293(3) Uani 1 1 d
C9B C 0.94790(12) 0.35860(14) 0.40876(10) 0.0319(3) Uani 1 1 d
C10B C 0.91184(11) 0.39060(13) 0.55134(10) 0.0295(3) Uani 1 1 d
C11B C 1.00356(11) 0.38327(13) 0.57805(10) 0.0293(3) Uani 1 1 d
C12B C 0.91776(13) 0.41879(15) 0.68422(11) 0.0351(4) Uani 1 1 d
H12B H 0.9013(16) 0.4336(17) 0.7383(15) 0.037(5) Uiso 1 1 d
C13B C 0.78511(12) 0.38620(17) 0.44072(12) 0.0380(4) Uani 1 1 d
C14B C 1.08549(13) 0.39592(17) 0.72434(11) 0.0372(4) Uani 1 1 d
H14D H 1.1056(18) 0.324(2) 0.7278(16) 0.053(7) Uiso 1 1 d
H14E H 1.0608(19) 0.417(2) 0.7782(18) 0.059(7) Uiso 1 1 d
H14A H 0.273(2) 0.355(2) 0.0712(19) 0.062(8) Uiso 1 1 d
H14B H 0.206(2) 0.395(2) 0.1452(18) 0.060(8) Uiso 1 1 d
H13A H 0.560(2) 0.425(2) 0.4408(18) 0.061(8) Uiso 1 1 d
H14F H 1.1361(19) 0.436(2) 0.7030(16) 0.055(7) Uiso 1 1 d
H13D H 0.748(2) 0.365(2) 0.486(2) 0.072(9) Uiso 1 1 d
H13B H 0.583(2) 0.356(2) 0.365(2) 0.070(9) Uiso 1 1 d
H14C H 0.217(2) 0.275(2) 0.1280(18) 0.069(8) Uiso 1 1 d
H13C H 0.559(2) 0.309(2) 0.4552(19) 0.068(8) Uiso 1 1 d
H13E H 0.776(2) 0.344(3) 0.392(2) 0.081(10) Uiso 1 1 d
H13F H 0.771(2) 0.455(3) 0.423(2) 0.088(10) Uiso 1 1 d

loop_
_atom_site_aniso_label
_atom_site_aniso_U_11
_atom_site_aniso_U_22
_atom_site_aniso_U_33
_atom_site_aniso_U_23
_atom_site_aniso_U_13
_atom_site_aniso_U_12
O2A 0.0273(6) 0.0460(7) 0.0241(5) 0.0008(5) 0.0050(4) 0.0001(5)
O1A 0.0281(6) 0.0573(8) 0.0271(6) 0.0004(5) -0.0007(5) 0.0009(5)
O3A 0.0342(6) 0.0562(8) 0.0202(5) 0.0027(5) 0.0037(5) 0.0014(6)
O4A 0.0269(6) 0.0493(7) 0.0235(6) -0.0018(5) 0.0002(4) 0.0009(5)
C1A 0.0285(8) 0.0309(7) 0.0238(7) 0.0003(6) 0.0012(6) 0.0002(6)
C2A 0.0284(8) 0.0366(8) 0.0236(7) 0.0014(6) 0.0009(6) 0.0002(6)
C3A 0.0342(8) 0.0356(8) 0.0211(7) 0.0010(6) 0.0025(6) 0.0003(6)
C4A 0.0262(8) 0.0353(8) 0.0260(7) 0.0001(6) 0.0044(6) 0.0005(6)
C5A 0.0265(7) 0.0313(7) 0.0249(7) 0.0002(6) -0.0008(6) -0.0002(6)
C6A 0.0291(8) 0.0328(7) 0.0200(7) 0.0003(5) 0.0017(6) 0.0006(6)
C7A 0.0299(8) 0.0334(8) 0.0234(7) -0.0005(6) 0.0012(6) 0.0009(6)
O2B 0.0303(6) 0.0466(7) 0.0234(5) 0.0000(5) 0.0034(4) 0.0011(5)
O1B 0.0287(6) 0.0540(7) 0.0269(6) 0.0015(5) -0.0010(5) 0.0004(5)
O3B 0.0335(7) 0.0810(10) 0.0225(6) 0.0065(6) 0.0035(5) -0.0013(7)
O4B 0.0293(6) 0.0690(9) 0.0255(6) 0.0016(6) -0.0017(5) 0.0009(6)
C1B 0.0297(8) 0.0365(8) 0.0234(7) -0.0015(6) 0.0016(6) 0.0019(6)
C2B 0.0305(8) 0.0461(9) 0.0236(8) 0.0013(6) 0.0001(6) 0.0017(7)
C3B 0.0366(9) 0.0459(9) 0.0219(7) 0.0012(6) 0.0028(6) 0.0016(7)
C4B 0.0284(8) 0.0447(9) 0.0271(8) 0.0002(6) 0.0040(6) 0.0014(7)
C5B 0.0308(8) 0.0421(9) 0.0245(7) -0.0018(6) -0.0021(6) 0.0019(7)
C6B 0.0310(8) 0.0423(9) 0.0219(7) -0.0005(6) 0.0010(6) 0.0017(7)
C7B 0.0321(8) 0.0356(8) 0.0238(7) -0.0013(6) 0.0008(6) 0.0012(6)
O5A 0.0258(6) 0.0549(7) 0.0241(5) -0.0033(5) 0.0021(4) -0.0011(5)
O6A 0.0329(6) 0.0566(8) 0.0209(5) -0.0032(5) 0.0012(4) -0.0004(5)
N1A 0.0249(7) 0.0447(8) 0.0203(6) -0.0015(5) 0.0041(5) -0.0003(6)
N2A 0.0254(6) 0.0377(7) 0.0228(6) -0.0011(5) 0.0023(5) -0.0007(5)
N3A 0.0309(7) 0.0377(7) 0.0209(6) -0.0014(5) 0.0017(5) -0.0014(6)
N4A 0.0299(7) 0.0344(7) 0.0229(6) -0.0007(5) 0.0054(5) -0.0012(5)
C8A 0.0284(8) 0.0354(8) 0.0224(7) -0.0016(6) 0.0030(6) 0.0004(6)
C9A 0.0289(8) 0.0371(8) 0.0231(7) -0.0008(6) 0.0023(6) -0.0003(6)
C10A 0.0285(8) 0.0303(7) 0.0220(7) -0.0005(5) 0.0036(6) -0.0001(6)
C11A 0.0306(8) 0.0347(8) 0.0192(7) -0.0013(6) 0.0016(6) -0.0012(6)
C12A 0.0341(8) 0.0372(8) 0.0222(7) -0.0010(6) 0.0055(6) -0.0021(7)
C13A 0.0264(8) 0.0438(9) 0.0285(8) -0.0008(7) 0.0010(6) -0.0012(7)
C14A 0.0349(9) 0.0534(11) 0.0229(8) -0.0027(7) -0.0021(7) -0.0011(8)
O5B 0.0245(6) 0.0532(7) 0.0240(5) 0.0018(5) 0.0020(4) 0.0032(5)
O6B 0.0346(7) 0.0661(9) 0.0220(6) 0.0003(5) -0.0013(5) -0.0019(6)
N1B 0.0257(7) 0.0460(8) 0.0210(6) 0.0002(5) 0.0035(5) 0.0012(6)
N2B 0.0252(7) 0.0454(8) 0.0255(7) 0.0026(6) 0.0003(5) 0.0008(6)
N3B 0.0274(7) 0.0460(8) 0.0228(6) 0.0000(5) 0.0023(5) 0.0024(6)
N4B 0.0279(7) 0.0466(8) 0.0279(7) 0.0018(6) 0.0046(5) 0.0014(6)
C8B 0.0284(8) 0.0368(8) 0.0229(7) 0.0017(6) 0.0027(6) 0.0007(6)
C9B 0.0273(8) 0.0439(9) 0.0245(7) 0.0025(6) 0.0016(6) -0.0013(7)
C10B 0.0267(8) 0.0369(8) 0.0251(7) 0.0025(6) 0.0025(6) 0.0010(6)
C11B 0.0263(8) 0.0394(8) 0.0221(7) 0.0017(6) 0.0018(6) 0.0009(6)
C12B 0.0320(8) 0.0496(10) 0.0242(7) -0.0005(7) 0.0066(6) 0.0024(7)
C13B 0.0255(8) 0.0564(11) 0.0319(9) 0.0040(8) -0.0018(7) 0.0001(8)
C14B 0.0326(9) 0.0558(11) 0.0231(8) -0.0008(7) -0.0008(6) 0.0032(8)

loop_
_atom_type_symbol
_atom_type_description
_atom_type_scat_dispersion_real
_atom_type_scat_dispersion_imag
_atom_type_scat_source
C C 0.0181 0.0091 'International Tables Vol C Tables 4.2.6.8 and 6.1.1.4'
H H 0.0000 0.0000 'International Tables Vol C Tables 4.2.6.8 and 6.1.1.4'
N N 0.0311 0.0180 'International Tables Vol C Tables 4.2.6.8 and 6.1.1.4'
O O 0.0492 0.0322 'International Tables Vol C Tables 4.2.6.8 and 6.1.1.4'

loop_
_geom_angle_atom_site_label_1
_geom_angle_atom_site_label_2
_geom_angle_atom_site_label_3
_geom_angle
C2A C1A C7A 117.88(14)
C6A C1A C2A 121.30(15)
C6A C1A C7A 120.81(14)
C3A C2A C1A 119.25(15)
O3A C3A C2A 121.33(15)
O3A C3A C4A 117.93(15)
C2A C3A C4A 120.74(15)
C3A C4A C5A 119.11(15)
O4A C5A C4A 116.50(14)
O4A C5A C6A 122.54(14)
C6A C5A C4A 120.96(15)
C1A C6A C5A 118.62(14)
O2A C7A C1A 114.37(14)
O1A C7A O2A 123.10(15)
O1A C7A C1A 122.51(15)
C2B C1B C7B 118.07(15)
C6B C1B C2B 120.89(16)
C6B C1B C7B 121.03(15)
C3B C2B C1B 119.26(16)
O3B C3B C2B 121.56(16)
O3B C3B C4B 117.50(16)
C2B C3B C4B 120.94(16)
C3B C4B C5B 119.29(16)
O4B C5B C4B 116.72(16)
O4B C5B C6B 122.72(15)
C4B C5B C6B 120.56(16)
C1B C6B C5B 119.06(15)
O2B C7B C1B 114.64(14)
O1B C7B O2B 122.86(16)
O1B C7B C1B 122.50(15)
C9A N1A C8A 128.26(14)
C9A N2A C10A 118.79(14)
C9A N2A C13A 118.99(14)
C10A N2A C13A 122.21(14)
C11A N3A C14A 127.14(14)
C12A N3A C11A 106.16(13)
C12A N3A C14A 126.69(14)
C12A N4A C10A 104.01(14)
O5A C8A N1A 121.19(14)
O5A C8A C11A 127.56(15)
N1A C8A C11A 111.25(14)
O6A C9A N1A 121.05(15)
O6A C9A N2A 121.71(16)
N2A C9A N1A 117.24(14)
N4A C10A N2A 126.69(15)
N4A C10A C11A 111.11(14)
C11A C10A N2A 122.20(14)
N3A C11A C8A 132.26(15)
C10A C11A N3A 105.57(14)
C10A C11A C8A 122.08(14)
N3A C12A N4A 113.15(14)
C9B N1B C8B 128.11(14)
C9B N2B C10B 118.97(14)
C9B N2B C13B 119.52(14)
C10B N2B C13B 121.49(14)
C11B N3B C14B 127.51(14)
C12B N3B C11B 106.13(14)
C12B N3B C14B 126.20(14)
C12B N4B C10B 104.06(14)
O5B C8B N1B 121.31(15)
O5B C8B C11B 127.07(15)
N1B C8B C11B 111.61(14)
O6B C9B N1B 120.84(15)
O6B C9B N2B 122.18(16)
N2B C9B N1B 116.97(14)
N2B C10B C11B 122.31(15)
N4B C10B N2B 126.69(15)
N4B C10B C11B 110.99(15)
N3B C11B C8B 132.37(15)
C10B C11B N3B 105.59(14)
C10B C11B C8B 121.99(15)
N3B C12B N4B 113.22(15)

loop_
_geom_bond_atom_site_label_1
_geom_bond_atom_site_label_2
_geom_bond_distance
O2A C7A 1.3184(19)
O1A C7A 1.222(2)
O3A C3A 1.3693(19)
O4A C5A 1.3648(19)
C1A C2A 1.390(2)
C1A C6A 1.390(2)
C1A C7A 1.495(2)
C2A C3A 1.385(2)
C3A C4A 1.393(2)
C4A C5A 1.395(2)
C5A C6A 1.393(2)
O2B C7B 1.318(2)
O1B C7B 1.231(2)
O3B C3B 1.368(2)
O4B C5B 1.360(2)
C1B C2B 1.396(2)
C1B C6B 1.389(2)
C1B C7B 1.487(2)
C2B C3B 1.384(3)
C3B C4B 1.389(2)
C4B C5B 1.396(2)
C5B C6B 1.396(2)
O5A C8A 1.235(2)
O6A C9A 1.229(2)
N1A C8A 1.389(2)
N1A C9A 1.379(2)
N2A C9A 1.368(2)
N2A C10A 1.378(2)
N2A C13A 1.466(2)
N3A C11A 1.3787(19)
N3A C12A 1.335(2)
N3A C14A 1.461(2)
N4A C10A 1.350(2)
N4A C12A 1.340(2)
C8A C11A 1.426(2)
C10A C11A 1.375(2)
O5B C8B 1.234(2)
O6B C9B 1.223(2)
N1B C8B 1.389(2)
N1B C9B 1.381(2)
N2B C9B 1.372(2)
N2B C10B 1.373(2)
N2B C13B 1.467(2)
N3B C11B 1.382(2)
N3B C12B 1.335(2)
N3B C14B 1.466(2)
N4B C10B 1.353(2)
N4B C12B 1.342(2)
C8B C11B 1.419(2)
C10B C11B 1.378(2)

loop_
_geom_hbond_atom_site_label_D
_geom_hbond_atom_site_label_H
_geom_hbond_atom_site_label_A
_geom_hbond_distance_DH
_geom_hbond_distance_HA
_geom_hbond_distance_DA
_geom_hbond_angle_DHA
_geom_hbond_site_symmetry_A
O2A H2A N4B 0.91(3) 1.78(3) 2.6901(19) 178(2) .
O3A H3A O1B 0.95(4) 1.87(4) 2.7953(18) 164(3) 1_556
O4A H4A O6A 0.81(3) 1.96(3) 2.7569(17) 172(3) .
O2B H2B N4A 0.98(3) 1.71(3) 2.6891(18) 178(3) .
O3B H3B O1A 0.95(4) 1.85(4) 2.7893(19) 173(3) 1_554
O4B H4B O6B 0.83(3) 1.92(3) 2.7370(19) 170(3) .
N1A H1A O5B 0.87(2) 1.92(2) 2.7848(18) 176(2) 1_455
N1B H1B O5A 0.89(3) 1.93(3) 2.8110(18) 176(2) 1_655

loop_
_geom_torsion_atom_site_label_1
_geom_torsion_atom_site_label_2
_geom_torsion_atom_site_label_3
_geom_torsion_atom_site_label_4
_geom_torsion
O3A C3A C4A C5A -178.30(15)
O4A C5A C6A C1A -179.93(14)
C1A C2A C3A O3A 178.33(15)
C1A C2A C3A C4A -1.1(3)
C2A C1A C6A C5A 0.3(2)
C2A C1A C7A O2A -177.23(14)
C2A C1A C7A O1A 1.1(2)
C2A C3A C4A C5A 1.1(2)
C3A C4A C5A O4A 179.26(14)
C3A C4A C5A C6A -0.5(2)
C4A C5A C6A C1A -0.2(2)
C6A C1A C2A C3A 0.4(2)
C6A C1A C7A O2A 1.5(2)
C6A C1A C7A O1A 179.84(16)
C7A C1A C2A C3A 179.10(15)
C7A C1A C6A C5A -178.42(15)
O3B C3B C4B C5B -178.45(17)
O4B C5B C6B C1B -179.18(16)
C1B C2B C3B O3B 178.91(17)
C1B C2B C3B C4B -0.2(3)
C2B C1B C6B C5B 0.2(3)
C2B C1B C7B O2B -176.82(15)
C2B C1B C7B O1B 3.0(3)
C2B C3B C4B C5B 0.7(3)
C3B C4B C5B O4B 178.74(16)
C3B C4B C5B C6B -0.7(3)
C4B C5B C6B C1B 0.3(3)
C6B C1B C2B C3B -0.3(3)
C6B C1B C7B O2B 3.2(2)
C6B C1B C7B O1B -176.96(16)
C7B C1B C2B C3B 179.80(16)
C7B C1B C6B C5B -179.82(16)
O5A C8A C11A N3A 0.0(3)
O5A C8A C11A C10A -175.93(17)
N1A C8A C11A N3A 179.30(17)
N1A C8A C11A C10A 3.3(2)
N2A C10A C11A N3A 179.05(14)
N2A C10A C11A C8A -4.0(2)
N4A C10A C11A N3A -0.84(18)
N4A C10A C11A C8A 176.07(15)
C8A N1A C9A O6A 176.74(16)
C8A N1A C9A N2A -3.8(3)
C9A N1A C8A O5A 179.89(17)
C9A N1A C8A C11A 0.6(2)
C9A N2A C10A N4A -179.58(16)
C9A N2A C10A C11A 0.5(2)
C10A N2A C9A O6A -177.47(15)
C10A N2A C9A N1A 3.1(2)
C10A N4A C12A N3A 0.00(19)
C11A N3A C12A N4A -0.5(2)
C12A N3A C11A C8A -175.67(18)
C12A N3A C11A C10A 0.79(18)
C12A N4A C10A N2A -179.36(16)
C12A N4A C10A C11A 0.53(18)
C13A N2A C9A O6A 1.0(2)
C13A N2A C9A N1A -178.45(15)
C13A N2A C10A N4A 2.0(2)
C13A N2A C10A C11A -177.86(15)
C14A N3A C11A C8A 5.5(3)
C14A N3A C11A C10A -178.05(16)
C14A N3A C12A N4A 178.33(16)
O5B C8B C11B N3B -0.2(3)
O5B C8B C11B C10B 176.96(17)
N1B C8B C11B N3B -179.03(17)
N1B C8B C11B C10B -1.9(2)
N2B C10B C11B N3B 179.20(15)
N2B C10B C11B C8B 1.4(3)
N4B C10B C11B N3B 0.3(2)
N4B C10B C11B C8B -177.49(16)
C8B N1B C9B O6B 177.29(17)
C8B N1B C9B N2B -1.9(3)
C9B N1B C8B O5B -176.68(17)
C9B N1B C8B C11B 2.2(2)
C9B N2B C10B N4B 177.84(17)
C9B N2B C10B C11B -0.9(3)
C10B N2B C9B O6B -178.16(17)
C10B N2B C9B N1B 1.0(2)
C10B N4B C12B N3B 0.3(2)
C11B N3B C12B N4B -0.1(2)
C12B N3B C11B C8B 177.35(19)
C12B N3B C11B C10B -0.13(19)
C12B N4B C10B N2B -179.19(17)
C12B N4B C10B C11B -0.4(2)
C13B N2B C9B O6B 0.9(3)
C13B N2B C9B N1B -179.96(16)
C13B N2B C10B N4B -1.2(3)
C13B N2B C10B C11B -179.88(17)
C14B N3B C11B C8B -7.1(3)
C14B N3B C11B C10B 175.46(17)
C14B N3B C12B N4B -175.76(17)
